data_2243542
loop_
_publ_author_name
'Palumbo, Chad T.'
'Kotyk, Christopher M.'
'Ziller, Joseph W.'
'Evans, William J.'

_publ_section_title
;
 Synthesis and crystallographic characterization of diphenylamide
 rare-earth metal complexes <i>Ln</i>(NPh~2~)~3~(THF)~2~ and
 [(Ph~2~N)~2~<i>Ln</i>(\m-NPh~2~)]~2~
;
_journal_coeditor_code ZL2782
_journal_issue 9
_journal_name_full 'Acta Crystallographica Section E'
_journal_page_first 1447
_journal_page_last 1453
_journal_paper_doi 10.1107/S2056989020009998
_journal_volume 76
_journal_year 2020
_chemical_formula_iupac '[Y (C12 H10 N)3 (C4 H8 O)2]'
_chemical_formula_moiety 'C44 H46 N3 O2 Y'
_chemical_formula_sum 'C44 H46 N3 O2 Y'
_chemical_formula_weight 737.75
_chemical_name_systematic
;
Tris(diphenylamido-\k<i>N</i>)bis(tetrahydrofuran-\k<i>O</i>)yttrium(III)
;
_space_group_crystal_system monoclinic
_space_group_IT_number 14
_space_group_name_Hall '-P 2ybc'
_space_group_name_H-M_alt 'P 1 21/c 1'
_atom_sites_solution_hydrogens geom
_atom_sites_solution_primary direct
_atom_sites_solution_secondary difmap
_audit_creation_method SHELXL-2014/7
_cell_angle_alpha 90
_cell_angle_beta 107.2070(10)
_cell_angle_gamma 90
_cell_formula_units_Z 4
_cell_length_a 15.3539(9)
_cell_length_b 12.5259(7)
_cell_length_c 20.2511(12)
_cell_measurement_reflns_used 9981
_cell_measurement_temperature 143(2)
_cell_measurement_theta_max 28.19
_cell_measurement_theta_min 2.19
_cell_volume 3720.4(4)
_computing_cell_refinement
;
SAINT (Bruker, 2009)
;
_computing_data_collection
;
APEX2 (Bruker, 2011)
;
_computing_data_reduction
;
SAINT (Bruker, 2009)
;
_computing_molecular_graphics
;
SHELXTL (Sheldrick, 2008d)
;
_computing_publication_material
;
SHELXTL (Sheldrick, 2008d)
;
_computing_structure_refinement
;
<i>SHELXL2014/7</i> (Sheldrick, 2015b)
;
_computing_structure_solution
;
<i>SHELXS2008/4</i> (Sheldrick, 2008c)
;
_diffrn_ambient_temperature 143(2)
_diffrn_measured_fraction_theta_full 1.000
_diffrn_measured_fraction_theta_max 0.940
_diffrn_measurement_device_type 'Bruker SMART APEXII CCD'
_diffrn_measurement_method '\f and \w scans'
_diffrn_radiation_type MoK\a
_diffrn_radiation_wavelength 0.71073
_diffrn_reflns_av_R_equivalents 0.0254
_diffrn_reflns_av_unetI/netI 0.0221
_diffrn_reflns_limit_h_max 19
_diffrn_reflns_limit_h_min -20
_diffrn_reflns_limit_k_max 16
_diffrn_reflns_limit_k_min -16
_diffrn_reflns_limit_l_max 26
_diffrn_reflns_limit_l_min -25
_diffrn_reflns_number 42053
_diffrn_reflns_theta_full 25.242
_diffrn_reflns_theta_max 28.460
_diffrn_reflns_theta_min 1.388
_diffrn_source 'fine-focus sealed tube'
_exptl_absorpt_coefficient_mu 1.608
_exptl_absorpt_correction_T_max 0.6828
_exptl_absorpt_correction_T_min 0.5366
_exptl_absorpt_correction_type numerical
_exptl_absorpt_process_details
;
(SADABS; Krause et al., 2015)
;
_exptl_crystal_colour colorless
_exptl_crystal_density_diffrn 1.317
_exptl_crystal_density_method not_measured
_exptl_crystal_description irregular
_exptl_crystal_F_000 1544
_exptl_crystal_size_max 0.520
_exptl_crystal_size_mid 0.377
_exptl_crystal_size_min 0.373
_refine_diff_density_max 0.807
_refine_diff_density_min -0.465
_refine_ls_extinction_method none
_refine_ls_goodness_of_fit_ref 1.035
_refine_ls_hydrogen_treatment constr
_refine_ls_matrix_type full
_refine_ls_number_parameters 451
_refine_ls_number_reflns 8829
_refine_ls_number_restraints 0
_refine_ls_restrained_S_all 1.035
_refine_ls_R_factor_all 0.0408
_refine_ls_R_factor_gt 0.0313
_refine_ls_shift/su_max 0.001
_refine_ls_shift/su_mean 0.000
_refine_ls_structure_factor_coef Fsqd
_refine_ls_weighting_details 'w=1/[\s^2^(Fo^2^)+(0.0440P)^2^+1.6736P] where P=(Fo^2^+2Fc^2^)/3'
_refine_ls_weighting_scheme calc
_refine_ls_wR_factor_gt 0.0771
_refine_ls_wR_factor_ref 0.0812
_reflns_number_gt 7562
_reflns_number_total 8829
_reflns_threshold_expression 'I > 2\s(I)'
_cod_data_source_file zl2782sup1.cif
_cod_data_source_block 1-Y
_cod_original_sg_symbol_H-M 'P 21/c'
_cod_database_code 2243542
_shelx_space_group_comment
;
The symmetry employed for this shelxl refinement is uniquely defined
by the following loop, which should always be used as a source of
symmetry information in preference to the above space-group names.
They are only intended as comments.
;
_shelx_estimated_absorpt_t_min 0.488
_shelx_estimated_absorpt_t_max 0.585

loop_
_space_group_symop_operation_xyz
'x, y, z'
'-x, y+1/2, -z+1/2'
'-x, -y, -z'
'x, -y-1/2, z-1/2'

loop_
_atom_site_type_symbol
_atom_site_label
_atom_site_fract_x
_atom_site_fract_y
_atom_site_fract_z
_atom_site_U_iso_or_equiv
_atom_site_adp_type
_atom_site_calc_flag
_atom_site_occupancy
_atom_site_disorder_assembly
_atom_site_disorder_group
Y Y1 0.25279(2) 0.20035(2) 0.12211(2) 0.01710(5) Uani d 1 . .
O O1 0.20503(8) 0.07834(9) 0.19266(6) 0.0202(2) Uani d 1 . .
O O2 0.26567(8) 0.36154(9) 0.06312(6) 0.0246(3) Uani d 1 . .
N N1 0.30919(10) 0.28942(11) 0.22288(7) 0.0218(3) Uani d 1 . .
N N2 0.37155(9) 0.12258(11) 0.09853(7) 0.0221(3) Uani d 1 . .
N N3 0.11008(9) 0.20102(11) 0.04461(7) 0.0211(3) Uani d 1 . .
C C1 0.36370(11) 0.24655(14) 0.28472(9) 0.0219(3) Uani d 1 . .
C C2 0.40627(12) 0.14663(14) 0.28461(9) 0.0258(4) Uani d 1 . .
H H2A 0.4010 0.1121 0.2418 0.031 Uiso calc 1 . .
C C3 0.45564(12) 0.09783(15) 0.34571(10) 0.0308(4) Uani d 1 . .
H H3A 0.4824 0.0299 0.3441 0.037 Uiso calc 1 . .
C C4 0.46648(14) 0.14671(18) 0.40897(10) 0.0363(5) Uani d 1 . .
H H4A 0.4997 0.1127 0.4507 0.044 Uiso calc 1 . .
C C5 0.42786(13) 0.24610(18) 0.41004(10) 0.0340(4) Uani d 1 . .
H H5A 0.4363 0.2811 0.4531 0.041 Uiso calc 1 . .
C C6 0.37708(12) 0.29590(15) 0.34973(9) 0.0261(4) Uani d 1 . .
H H6A 0.3510 0.3640 0.3522 0.031 Uiso calc 1 . .
C C7 0.28589(12) 0.39899(13) 0.22410(8) 0.0219(3) Uani d 1 . .
C C8 0.35150(12) 0.47838(14) 0.22855(9) 0.0258(4) Uani d 1 . .
H H8A 0.4126 0.4583 0.2330 0.031 Uiso calc 1 . .
C C9 0.32903(14) 0.58517(15) 0.22662(10) 0.0326(4) Uani d 1 . .
H H9A 0.3747 0.6379 0.2304 0.039 Uiso calc 1 . .
C C10 0.23979(15) 0.61557(16) 0.21918(11) 0.0364(4) Uani d 1 . .
H H10A 0.2240 0.6891 0.2175 0.044 Uiso calc 1 . .
C C11 0.17374(14) 0.53803(16) 0.21426(11) 0.0344(4) Uani d 1 . .
H H11A 0.1125 0.5585 0.2090 0.041 Uiso calc 1 . .
C C12 0.19682(12) 0.43051(15) 0.21696(9) 0.0260(4) Uani d 1 . .
H H12A 0.1512 0.3780 0.2139 0.031 Uiso calc 1 . .
C C13 0.46178(11) 0.15543(14) 0.10648(8) 0.0223(3) Uani d 1 . .
C C14 0.49507(12) 0.24840(15) 0.14365(10) 0.0280(4) Uani d 1 . .
H H14A 0.4591 0.2842 0.1677 0.034 Uiso calc 1 . .
C C15 0.58011(13) 0.28907(15) 0.14586(12) 0.0345(4) Uani d 1 . .
H H15A 0.6012 0.3528 0.1709 0.041 Uiso calc 1 . .
C C16 0.63410(13) 0.23818(17) 0.11216(11) 0.0356(4) Uani d 1 . .
H H16A 0.6915 0.2674 0.1129 0.043 Uiso calc 1 . .
C C17 0.60379(13) 0.14390(18) 0.07720(10) 0.0353(4) Uani d 1 . .
H H17A 0.6413 0.1074 0.0547 0.042 Uiso calc 1 . .
C C18 0.51904(12) 0.10234(16) 0.07473(9) 0.0295(4) Uani d 1 . .
H H18A 0.4996 0.0370 0.0512 0.035 Uiso calc 1 . .
C C19 0.35113(11) 0.01295(14) 0.09203(8) 0.0214(3) Uani d 1 . .
C C20 0.40967(12) -0.06562(15) 0.13115(9) 0.0260(4) Uani d 1 . .
H H20A 0.4685 -0.0457 0.1596 0.031 Uiso calc 1 . .
C C21 0.38309(13) -0.17088(16) 0.12880(10) 0.0301(4) Uani d 1 . .
H H21A 0.4238 -0.2225 0.1556 0.036 Uiso calc 1 . .
C C22 0.29726(13) -0.20271(15) 0.08766(10) 0.0303(4) Uani d 1 . .
H H22A 0.2790 -0.2753 0.0867 0.036 Uiso calc 1 . .
C C23 0.23913(12) -0.12732(15) 0.04830(9) 0.0270(4) Uani d 1 . .
H H23A 0.1806 -0.1484 0.0199 0.032 Uiso calc 1 . .
C C24 0.26538(11) -0.02058(14) 0.04980(8) 0.0230(3) Uani d 1 . .
H H24A 0.2248 0.0301 0.0219 0.028 Uiso calc 1 . .
C C25 0.03547(11) 0.18946(14) 0.07233(8) 0.0206(3) Uani d 1 . .
C C26 0.00257(11) 0.08786(14) 0.08106(9) 0.0243(3) Uani d 1 . .
H H26A 0.0271 0.0269 0.0650 0.029 Uiso calc 1 . .
C C27 -0.06539(12) 0.07479(16) 0.11287(9) 0.0292(4) Uani d 1 . .
H H27A -0.0867 0.0052 0.1187 0.035 Uiso calc 1 . .
C C28 -0.10230(12) 0.16307(18) 0.13626(9) 0.0313(4) Uani d 1 . .
H H28A -0.1485 0.1542 0.1583 0.038 Uiso calc 1 . .
C C29 -0.07127(13) 0.26385(17) 0.12718(9) 0.0308(4) Uani d 1 . .
H H29A -0.0967 0.3245 0.1428 0.037 Uiso calc 1 . .
C C30 -0.00299(12) 0.27746(15) 0.09538(9) 0.0253(4) Uani d 1 . .
H H30A 0.0175 0.3473 0.0893 0.030 Uiso calc 1 . .
C C31 0.08840(11) 0.20715(13) -0.02667(8) 0.0205(3) Uani d 1 . .
C C32 0.15870(12) 0.20298(13) -0.05869(9) 0.0225(3) Uani d 1 . .
H H32A 0.2202 0.1972 -0.0306 0.027 Uiso calc 1 . .
C C33 0.14032(13) 0.20708(14) -0.12980(9) 0.0266(4) Uani d 1 . .
H H33A 0.1891 0.2032 -0.1497 0.032 Uiso calc 1 . .
C C34 0.05132(13) 0.21681(15) -0.17243(9) 0.0297(4) Uani d 1 . .
H H34A 0.0386 0.2191 -0.2213 0.036 Uiso calc 1 . .
C C35 -0.01811(12) 0.22302(16) -0.14231(9) 0.0293(4) Uani d 1 . .
H H35A -0.0791 0.2309 -0.1710 0.035 Uiso calc 1 . .
C C36 -0.00112(12) 0.21802(14) -0.07121(9) 0.0251(4) Uani d 1 . .
H H36A -0.0506 0.2220 -0.0522 0.030 Uiso calc 1 . .
C C37 0.22126(13) -0.03600(14) 0.20410(9) 0.0269(4) Uani d 1 . .
H H37A 0.2846 -0.0545 0.2059 0.032 Uiso calc 1 . .
H H37B 0.1787 -0.0778 0.1667 0.032 Uiso calc 1 . .
C C38 0.20468(13) -0.05804(15) 0.27300(9) 0.0279(4) Uani d 1 . .
H H38A 0.2596 -0.0425 0.3121 0.033 Uiso calc 1 . .
H H38B 0.1859 -0.1330 0.2762 0.033 Uiso calc 1 . .
C C39 0.12761(12) 0.01922(14) 0.27130(9) 0.0255(4) Uani d 1 . .
H H39A 0.0683 -0.0080 0.2418 0.031 Uiso calc 1 . .
H H39B 0.1232 0.0332 0.3183 0.031 Uiso calc 1 . .
C C40 0.15694(12) 0.11810(14) 0.24052(9) 0.0228(3) Uani d 1 . .
H H40A 0.1033 0.1613 0.2156 0.027 Uiso calc 1 . .
H H40B 0.1979 0.1627 0.2771 0.027 Uiso calc 1 . .
C C41 0.33694(14) 0.39496(18) 0.03414(11) 0.0395(5) Uani d 1 . .
H H41A 0.3666 0.3323 0.0202 0.047 Uiso calc 1 . .
H H41B 0.3838 0.4372 0.0682 0.047 Uiso calc 1 . .
C C42 0.28975(18) 0.4624(3) -0.02798(16) 0.0653(8) Uani d 1 . .
H H42A 0.3265 0.5265 -0.0302 0.078 Uiso calc 1 . .
H H42B 0.2804 0.4210 -0.0712 0.078 Uiso calc 1 . .
C C43 0.1999(2) 0.4936(2) -0.01854(13) 0.0580(7) Uani d 1 . .
H H43A 0.1946 0.5723 -0.0171 0.070 Uiso calc 1 . .
H H43B 0.1490 0.4659 -0.0571 0.070 Uiso calc 1 . .
C C44 0.19771(14) 0.44599(15) 0.04797(11) 0.0348(4) Uani d 1 . .
H H44A 0.2126 0.5004 0.0851 0.042 Uiso calc 1 . .
H H44B 0.1365 0.4165 0.0439 0.042 Uiso calc 1 . .

loop_
_atom_site_aniso_label
_atom_site_aniso_U_11
_atom_site_aniso_U_22
_atom_site_aniso_U_33
_atom_site_aniso_U_12
_atom_site_aniso_U_13
_atom_site_aniso_U_23
Y1 0.01599(8) 0.01943(8) 0.01551(8) 0.00072(6) 0.00409(6) 0.00039(6)
O1 0.0236(6) 0.0206(6) 0.0189(5) 0.0012(5) 0.0100(5) -0.0002(4)
O2 0.0274(6) 0.0235(6) 0.0228(6) 0.0006(5) 0.0076(5) 0.0042(5)
N1 0.0236(7) 0.0207(7) 0.0197(7) 0.0000(6) 0.0040(6) -0.0010(5)
N2 0.0190(7) 0.0238(7) 0.0221(7) 0.0019(6) 0.0041(6) -0.0032(6)
N3 0.0174(6) 0.0275(7) 0.0187(7) 0.0003(6) 0.0059(5) 0.0004(6)
C1 0.0192(8) 0.0244(9) 0.0218(8) -0.0053(7) 0.0055(6) -0.0004(7)
C2 0.0236(8) 0.0245(9) 0.0274(9) -0.0025(7) 0.0044(7) -0.0004(7)
C3 0.0243(9) 0.0282(9) 0.0368(10) -0.0006(7) 0.0044(8) 0.0083(8)
C4 0.0318(10) 0.0459(12) 0.0276(10) -0.0007(9) 0.0030(8) 0.0133(9)
C5 0.0334(10) 0.0484(12) 0.0207(9) -0.0068(9) 0.0088(8) 0.0006(8)
C6 0.0250(9) 0.0312(9) 0.0228(8) -0.0042(7) 0.0082(7) -0.0002(7)
C7 0.0270(8) 0.0225(8) 0.0149(7) 0.0001(7) 0.0043(6) -0.0022(6)
C8 0.0247(8) 0.0261(9) 0.0241(8) -0.0012(7) 0.0034(7) -0.0017(7)
C9 0.0369(10) 0.0240(9) 0.0338(10) -0.0061(8) 0.0057(8) -0.0016(8)
C10 0.0471(12) 0.0221(9) 0.0401(11) 0.0054(8) 0.0129(9) -0.0034(8)
C11 0.0329(10) 0.0356(10) 0.0362(10) 0.0084(8) 0.0127(8) -0.0027(8)
C12 0.0267(9) 0.0278(9) 0.0242(9) -0.0013(7) 0.0087(7) -0.0013(7)
C13 0.0192(8) 0.0280(8) 0.0192(8) 0.0031(7) 0.0046(6) 0.0025(7)
C14 0.0226(8) 0.0264(9) 0.0340(10) 0.0041(7) 0.0070(7) -0.0011(8)
C15 0.0254(9) 0.0272(10) 0.0477(12) -0.0003(7) 0.0058(9) 0.0023(8)
C16 0.0225(9) 0.0398(11) 0.0455(12) -0.0020(8) 0.0115(8) 0.0089(9)
C17 0.0280(9) 0.0478(12) 0.0342(10) 0.0036(9) 0.0155(8) 0.0013(9)
C18 0.0276(9) 0.0384(10) 0.0241(9) -0.0007(8) 0.0101(7) -0.0045(8)
C19 0.0210(8) 0.0270(8) 0.0183(7) 0.0022(7) 0.0091(6) -0.0027(6)
C20 0.0205(8) 0.0322(9) 0.0250(9) 0.0050(7) 0.0062(7) -0.0006(7)
C21 0.0290(9) 0.0309(9) 0.0314(10) 0.0087(8) 0.0106(8) 0.0037(8)
C22 0.0341(10) 0.0268(9) 0.0335(10) -0.0009(8) 0.0154(8) -0.0013(8)
C23 0.0245(8) 0.0358(10) 0.0224(8) -0.0056(7) 0.0094(7) -0.0040(7)
C24 0.0203(8) 0.0311(9) 0.0182(8) 0.0028(7) 0.0065(6) 0.0000(7)
C25 0.0157(7) 0.0289(9) 0.0158(7) 0.0015(6) 0.0024(6) 0.0006(6)
C26 0.0216(8) 0.0270(9) 0.0227(8) 0.0012(7) 0.0041(7) 0.0002(7)
C27 0.0240(9) 0.0353(10) 0.0263(9) -0.0050(7) 0.0044(7) 0.0059(8)
C28 0.0218(8) 0.0517(12) 0.0217(9) 0.0024(8) 0.0084(7) 0.0080(8)
C29 0.0296(9) 0.0387(10) 0.0263(9) 0.0105(8) 0.0116(8) 0.0008(8)
C30 0.0252(8) 0.0268(9) 0.0240(8) 0.0036(7) 0.0077(7) 0.0025(7)
C31 0.0209(8) 0.0201(8) 0.0197(8) -0.0004(6) 0.0046(6) 0.0021(6)
C32 0.0193(8) 0.0254(8) 0.0223(8) -0.0013(7) 0.0053(6) 0.0015(7)
C33 0.0276(9) 0.0309(9) 0.0231(8) -0.0045(7) 0.0102(7) 0.0022(7)
C34 0.0339(10) 0.0354(10) 0.0178(8) -0.0076(8) 0.0043(7) 0.0058(7)
C35 0.0229(8) 0.0358(10) 0.0242(9) -0.0045(7) -0.0007(7) 0.0077(7)
C36 0.0189(8) 0.0308(9) 0.0252(9) -0.0014(7) 0.0059(7) 0.0050(7)
C37 0.0379(10) 0.0193(8) 0.0288(9) 0.0014(7) 0.0177(8) 0.0011(7)
C38 0.0338(9) 0.0285(9) 0.0249(9) 0.0053(8) 0.0141(8) 0.0060(7)
C39 0.0279(9) 0.0295(9) 0.0223(8) 0.0007(7) 0.0125(7) 0.0026(7)
C40 0.0271(8) 0.0245(8) 0.0203(8) 0.0019(7) 0.0124(7) -0.0028(7)
C41 0.0285(10) 0.0456(12) 0.0454(12) -0.0038(9) 0.0126(9) 0.0200(10)
C42 0.0558(15) 0.0785(19) 0.0701(18) 0.0182(14) 0.0319(14) 0.0487(16)
C43 0.0764(18) 0.0595(16) 0.0433(13) 0.0318(14) 0.0260(13) 0.0228(12)
C44 0.0399(11) 0.0259(9) 0.0412(11) 0.0095(8) 0.0161(9) 0.0088(8)

loop_
_atom_type_symbol
_atom_type_description
_atom_type_scat_dispersion_real
_atom_type_scat_dispersion_imag
_atom_type_scat_source
C C 0.0033 0.0016 'International Tables Vol C Tables 4.2.6.8 and 6.1.1.4'
H H 0.0000 0.0000 'International Tables Vol C Tables 4.2.6.8 and 6.1.1.4'
N N 0.0061 0.0033 'International Tables Vol C Tables 4.2.6.8 and 6.1.1.4'
O O 0.0106 0.0060 'International Tables Vol C Tables 4.2.6.8 and 6.1.1.4'
Y Y -2.7962 3.5667 'International Tables Vol C Tables 4.2.6.8 and 6.1.1.4'

loop_
_geom_angle_atom_site_label_1
_geom_angle_atom_site_label_2
_geom_angle_atom_site_label_3
_geom_angle_site_symmetry_1
_geom_angle_site_symmetry_3
_geom_angle
_geom_angle_publ_flag
N2 Y1 N1 . . 106.77(5) ?
N2 Y1 N3 . . 122.03(5) ?
N1 Y1 N3 . . 130.61(5) ?
N2 Y1 O1 . . 105.47(5) ?
N1 Y1 O1 . . 82.96(5) ?
N3 Y1 O1 . . 90.67(5) ?
N2 Y1 O2 . . 93.90(5) ?
N1 Y1 O2 . . 88.17(5) ?
N3 Y1 O2 . . 81.81(5) ?
O1 Y1 O2 . . 160.31(4) ?
C37 O1 C40 . . 108.88(12) ?
C37 O1 Y1 . . 131.62(9) ?
C40 O1 Y1 . . 119.24(9) ?
C41 O2 C44 . . 106.58(14) ?
C41 O2 Y1 . . 129.24(11) ?
C44 O2 Y1 . . 124.16(10) ?
C1 N1 C7 . . 116.41(13) ?
C1 N1 Y1 . . 126.11(11) ?
C7 N1 Y1 . . 117.47(10) ?
C19 N2 C13 . . 118.74(14) ?
C19 N2 Y1 . . 105.76(10) ?
C13 N2 Y1 . . 133.16(11) ?
C31 N3 C25 . . 116.31(13) ?
C31 N3 Y1 . . 127.01(11) ?
C25 N3 Y1 . . 116.62(10) ?
N1 C1 C2 . . 119.73(15) ?
N1 C1 C6 . . 123.53(16) ?
C2 C1 C6 . . 116.70(16) ?
C3 C2 C1 . . 121.34(17) ?
C3 C2 H2A . . 119.3 ?
C1 C2 H2A . . 119.3 ?
C4 C3 C2 . . 120.98(18) ?
C4 C3 H3A . . 119.5 ?
C2 C3 H3A . . 119.5 ?
C5 C4 C3 . . 118.57(17) ?
C5 C4 H4A . . 120.7 ?
C3 C4 H4A . . 120.7 ?
C4 C5 C6 . . 121.55(18) ?
C4 C5 H5A . . 119.2 ?
C6 C5 H5A . . 119.2 ?
C5 C6 C1 . . 120.81(18) ?
C5 C6 H6A . . 119.6 ?
C1 C6 H6A . . 119.6 ?
C12 C7 C8 . . 118.20(16) ?
C12 C7 N1 . . 121.20(15) ?
C8 C7 N1 . . 120.50(15) ?
C9 C8 C7 . . 121.21(17) ?
C9 C8 H8A . . 119.4 ?
C7 C8 H8A . . 119.4 ?
C8 C9 C10 . . 120.01(18) ?
C8 C9 H9A . . 120.0 ?
C10 C9 H9A . . 120.0 ?
C11 C10 C9 . . 119.59(18) ?
C11 C10 H10A . . 120.2 ?
C9 C10 H10A . . 120.2 ?
C10 C11 C12 . . 120.23(18) ?
C10 C11 H11A . . 119.9 ?
C12 C11 H11A . . 119.9 ?
C7 C12 C11 . . 120.75(17) ?
C7 C12 H12A . . 119.6 ?
C11 C12 H12A . . 119.6 ?
C14 C13 C18 . . 117.60(16) ?
C14 C13 N2 . . 119.69(15) ?
C18 C13 N2 . . 122.58(16) ?
C15 C14 C13 . . 120.84(17) ?
C15 C14 H14A . . 119.6 ?
C13 C14 H14A . . 119.6 ?
C16 C15 C14 . . 120.81(19) ?
C16 C15 H15A . . 119.6 ?
C14 C15 H15A . . 119.6 ?
C15 C16 C17 . . 119.20(18) ?
C15 C16 H16A . . 120.4 ?
C17 C16 H16A . . 120.4 ?
C16 C17 C18 . . 120.52(18) ?
C16 C17 H17A . . 119.7 ?
C18 C17 H17A . . 119.7 ?
C17 C18 C13 . . 120.93(18) ?
C17 C18 H18A . . 119.5 ?
C13 C18 H18A . . 119.5 ?
C24 C19 N2 . . 119.45(15) ?
C24 C19 C20 . . 117.43(16) ?
N2 C19 C20 . . 122.85(15) ?
C24 C19 Y1 . . 85.35(10) ?
N2 C19 Y1 . . 46.94(7) ?
C20 C19 Y1 . . 136.08(11) ?
C21 C20 C19 . . 121.10(17) ?
C21 C20 H20A . . 119.4 ?
C19 C20 H20A . . 119.4 ?
C20 C21 C22 . . 120.87(17) ?
C20 C21 H21A . . 119.6 ?
C22 C21 H21A . . 119.6 ?
C23 C22 C21 . . 119.05(17) ?
C23 C22 H22A . . 120.5 ?
C21 C22 H22A . . 120.5 ?
C22 C23 C24 . . 120.69(17) ?
C22 C23 H23A . . 119.7 ?
C24 C23 H23A . . 119.7 ?
C23 C24 C19 . . 120.84(16) ?
C23 C24 H24A . . 119.6 ?
C19 C24 H24A . . 119.6 ?
C30 C25 C26 . . 118.17(16) ?
C30 C25 N3 . . 121.41(15) ?
C26 C25 N3 . . 120.30(15) ?
C27 C26 C25 . . 120.97(17) ?
C27 C26 H26A . . 119.5 ?
C25 C26 H26A . . 119.5 ?
C28 C27 C26 . . 120.20(18) ?
C28 C27 H27A . . 119.9 ?
C26 C27 H27A . . 119.9 ?
C29 C28 C27 . . 119.41(17) ?
C29 C28 H28A . . 120.3 ?
C27 C28 H28A . . 120.3 ?
C28 C29 C30 . . 120.65(18) ?
C28 C29 H29A . . 119.7 ?
C30 C29 H29A . . 119.7 ?
C29 C30 C25 . . 120.59(17) ?
C29 C30 H30A . . 119.7 ?
C25 C30 H30A . . 119.7 ?
N3 C31 C36 . . 124.10(15) ?
N3 C31 C32 . . 119.68(15) ?
C36 C31 C32 . . 116.22(15) ?
C33 C32 C31 . . 121.81(16) ?
C33 C32 H32A . . 119.1 ?
C31 C32 H32A . . 119.1 ?
C32 C33 C34 . . 120.68(17) ?
C32 C33 H33A . . 119.7 ?
C34 C33 H33A . . 119.7 ?
C35 C34 C33 . . 118.52(16) ?
C35 C34 H34A . . 120.7 ?
C33 C34 H34A . . 120.7 ?
C34 C35 C36 . . 121.63(17) ?
C34 C35 H35A . . 119.2 ?
C36 C35 H35A . . 119.2 ?
C35 C36 C31 . . 121.13(16) ?
C35 C36 H36A . . 119.4 ?
C31 C36 H36A . . 119.4 ?
O1 C37 C38 . . 104.91(13) ?
O1 C37 H37A . . 110.8 ?
C38 C37 H37A . . 110.8 ?
O1 C37 H37B . . 110.8 ?
C38 C37 H37B . . 110.8 ?
H37A C37 H37B . . 108.8 ?
C37 C38 C39 . . 101.81(14) ?
C37 C38 H38A . . 111.4 ?
C39 C38 H38A . . 111.4 ?
C37 C38 H38B . . 111.4 ?
C39 C38 H38B . . 111.4 ?
H38A C38 H38B . . 109.3 ?
C40 C39 C38 . . 101.86(14) ?
C40 C39 H39A . . 111.4 ?
C38 C39 H39A . . 111.4 ?
C40 C39 H39B . . 111.4 ?
C38 C39 H39B . . 111.4 ?
H39A C39 H39B . . 109.3 ?
O1 C40 C39 . . 105.26(13) ?
O1 C40 H40A . . 110.7 ?
C39 C40 H40A . . 110.7 ?
O1 C40 H40B . . 110.7 ?
C39 C40 H40B . . 110.7 ?
H40A C40 H40B . . 108.8 ?
O2 C41 C42 . . 105.39(16) ?
O2 C41 H41A . . 110.7 ?
C42 C41 H41A . . 110.7 ?
O2 C41 H41B . . 110.7 ?
C42 C41 H41B . . 110.7 ?
H41A C41 H41B . . 108.8 ?
C43 C42 C41 . . 105.81(19) ?
C43 C42 H42A . . 110.6 ?
C41 C42 H42A . . 110.6 ?
C43 C42 H42B . . 110.6 ?
C41 C42 H42B . . 110.6 ?
H42A C42 H42B . . 108.7 ?
C44 C43 C42 . . 106.26(19) ?
C44 C43 H43A . . 110.5 ?
C42 C43 H43A . . 110.5 ?
C44 C43 H43B . . 110.5 ?
C42 C43 H43B . . 110.5 ?
H43A C43 H43B . . 108.7 ?
O2 C44 C43 . . 106.06(16) ?
O2 C44 H44A . . 110.5 ?
C43 C44 H44A . . 110.5 ?
O2 C44 H44B . . 110.5 ?
C43 C44 H44B . . 110.5 ?
H44A C44 H44B . . 108.7 ?

loop_
_geom_bond_atom_site_label_1
_geom_bond_atom_site_label_2
_geom_bond_site_symmetry_2
_geom_bond_distance
_geom_bond_publ_flag
Y1 N2 . 2.2399(14) ?
Y1 N1 . 2.2612(14) ?
Y1 N3 . 2.2870(14) ?
Y1 O1 . 2.3526(11) ?
Y1 O2 . 2.3838(12) ?
O1 C37 . 1.460(2) ?
O1 C40 . 1.4682(18) ?
O2 C41 . 1.448(2) ?
O2 C44 . 1.453(2) ?
N1 C1 . 1.392(2) ?
N1 C7 . 1.420(2) ?
N2 C19 . 1.406(2) ?
N2 C13 . 1.408(2) ?
N3 C31 . 1.384(2) ?
N3 C25 . 1.425(2) ?
C1 C2 . 1.412(2) ?
C1 C6 . 1.413(2) ?
C2 C3 . 1.387(3) ?
C2 H2A . 0.9500 ?
C3 C4 . 1.385(3) ?
C3 H3A . 0.9500 ?
C4 C5 . 1.382(3) ?
C4 H4A . 0.9500 ?
C5 C6 . 1.388(3) ?
C5 H5A . 0.9500 ?
C6 H6A . 0.9500 ?
C7 C12 . 1.389(2) ?
C7 C8 . 1.399(2) ?
C8 C9 . 1.379(3) ?
C8 H8A . 0.9500 ?
C9 C10 . 1.387(3) ?
C9 H9A . 0.9500 ?
C10 C11 . 1.386(3) ?
C10 H10A . 0.9500 ?
C11 C12 . 1.390(3) ?
C11 H11A . 0.9500 ?
C12 H12A . 0.9500 ?
C13 C14 . 1.399(3) ?
C13 C18 . 1.401(2) ?
C14 C15 . 1.390(3) ?
C14 H14A . 0.9500 ?
C15 C16 . 1.376(3) ?
C15 H15A . 0.9500 ?
C16 C17 . 1.385(3) ?
C16 H16A . 0.9500 ?
C17 C18 . 1.389(3) ?
C17 H17A . 0.9500 ?
C18 H18A . 0.9500 ?
C19 C24 . 1.405(2) ?
C19 C20 . 1.408(2) ?
C20 C21 . 1.377(3) ?
C20 H20A . 0.9500 ?
C21 C22 . 1.393(3) ?
C21 H21A . 0.9500 ?
C22 C23 . 1.379(3) ?
C22 H22A . 0.9500 ?
C23 C24 . 1.394(3) ?
C23 H23A . 0.9500 ?
C24 H24A . 0.9500 ?
C25 C30 . 1.394(2) ?
C25 C26 . 1.400(2) ?
C26 C27 . 1.389(2) ?
C26 H26A . 0.9500 ?
C27 C28 . 1.388(3) ?
C27 H27A . 0.9500 ?
C28 C29 . 1.381(3) ?
C28 H28A . 0.9500 ?
C29 C30 . 1.394(3) ?
C29 H29A . 0.9500 ?
C30 H30A . 0.9500 ?
C31 C36 . 1.410(2) ?
C31 C32 . 1.415(2) ?
C32 C33 . 1.384(2) ?
C32 H32A . 0.9500 ?
C33 C34 . 1.389(3) ?
C33 H33A . 0.9500 ?
C34 C35 . 1.378(3) ?
C34 H34A . 0.9500 ?
C35 C36 . 1.387(2) ?
C35 H35A . 0.9500 ?
C36 H36A . 0.9500 ?
C37 C38 . 1.516(2) ?
C37 H37A . 0.9900 ?
C37 H37B . 0.9900 ?
C38 C39 . 1.521(2) ?
C38 H38A . 0.9900 ?
C38 H38B . 0.9900 ?
C39 C40 . 1.514(2) ?
C39 H39A . 0.9900 ?
C39 H39B . 0.9900 ?
C40 H40A . 0.9900 ?
C40 H40B . 0.9900 ?
C41 C42 . 1.510(3) ?
C41 H41A . 0.9900 ?
C41 H41B . 0.9900 ?
C42 C43 . 1.499(4) ?
C42 H42A . 0.9900 ?
C42 H42B . 0.9900 ?
C43 C44 . 1.483(3) ?
C43 H43A . 0.9900 ?
C43 H43B . 0.9900 ?
C44 H44A . 0.9900 ?
C44 H44B . 0.9900 ?

loop_
_geom_torsion_atom_site_label_1
_geom_torsion_atom_site_label_2
_geom_torsion_atom_site_label_3
_geom_torsion_atom_site_label_4
_geom_torsion_site_symmetry_1
_geom_torsion_site_symmetry_2
_geom_torsion_site_symmetry_3
_geom_torsion_site_symmetry_4
_geom_torsion
_geom_torsion_publ_flag
C7 N1 C1 C2 . . . . -166.06(15) ?
Y1 N1 C1 C2 . . . . 15.1(2) ?
C7 N1 C1 C6 . . . . 16.3(2) ?
Y1 N1 C1 C6 . . . . -162.48(13) ?
N1 C1 C2 C3 . . . . -175.27(16) ?
C6 C1 C2 C3 . . . . 2.5(2) ?
C1 C2 C3 C4 . . . . -1.4(3) ?
C2 C3 C4 C5 . . . . -0.7(3) ?
C3 C4 C5 C6 . . . . 1.7(3) ?
C4 C5 C6 C1 . . . . -0.5(3) ?
N1 C1 C6 C5 . . . . 176.11(16) ?
C2 C1 C6 C5 . . . . -1.6(2) ?
C1 N1 C7 C12 . . . . -111.78(18) ?
Y1 N1 C7 C12 . . . . 67.13(18) ?
C1 N1 C7 C8 . . . . 71.9(2) ?
Y1 N1 C7 C8 . . . . -109.15(15) ?
C12 C7 C8 C9 . . . . 0.6(3) ?
N1 C7 C8 C9 . . . . 177.01(16) ?
C7 C8 C9 C10 . . . . -0.9(3) ?
C8 C9 C10 C11 . . . . 0.5(3) ?
C9 C10 C11 C12 . . . . 0.2(3) ?
C8 C7 C12 C11 . . . . 0.1(3) ?
N1 C7 C12 C11 . . . . -176.30(16) ?
C10 C11 C12 C7 . . . . -0.5(3) ?
C19 N2 C13 C14 . . . . -150.24(16) ?
Y1 N2 C13 C14 . . . . 9.6(2) ?
C19 N2 C13 C18 . . . . 34.0(2) ?
Y1 N2 C13 C18 . . . . -166.16(13) ?
C18 C13 C14 C15 . . . . 3.1(3) ?
N2 C13 C14 C15 . . . . -172.83(17) ?
C13 C14 C15 C16 . . . . -0.7(3) ?
C14 C15 C16 C17 . . . . -1.6(3) ?
C15 C16 C17 C18 . . . . 1.5(3) ?
C16 C17 C18 C13 . . . . 1.0(3) ?
C14 C13 C18 C17 . . . . -3.3(3) ?
N2 C13 C18 C17 . . . . 172.56(17) ?
C13 N2 C19 C24 . . . . -146.07(15) ?
Y1 N2 C19 C24 . . . . 49.07(17) ?
C13 N2 C19 C20 . . . . 40.1(2) ?
Y1 N2 C19 C20 . . . . -124.76(14) ?
C13 N2 C19 Y1 . . . . 164.86(18) ?
C24 C19 C20 C21 . . . . -1.0(2) ?
N2 C19 C20 C21 . . . . 172.96(16) ?
Y1 C19 C20 C21 . . . . 113.04(19) ?
C19 C20 C21 C22 . . . . -0.1(3) ?
C20 C21 C22 C23 . . . . 0.8(3) ?
C21 C22 C23 C24 . . . . -0.4(3) ?
C22 C23 C24 C19 . . . . -0.8(3) ?
N2 C19 C24 C23 . . . . -172.72(15) ?
C20 C19 C24 C23 . . . . 1.4(2) ?
Y1 C19 C24 C23 . . . . -139.09(15) ?
C31 N3 C25 C30 . . . . -95.94(19) ?
Y1 N3 C25 C30 . . . . 86.57(17) ?
C31 N3 C25 C26 . . . . 88.07(19) ?
Y1 N3 C25 C26 . . . . -89.42(16) ?
C30 C25 C26 C27 . . . . -1.1(2) ?
N3 C25 C26 C27 . . . . 175.01(15) ?
C25 C26 C27 C28 . . . . 0.4(3) ?
C26 C27 C28 C29 . . . . 0.4(3) ?
C27 C28 C29 C30 . . . . -0.5(3) ?
C28 C29 C30 C25 . . . . -0.2(3) ?
C26 C25 C30 C29 . . . . 1.0(3) ?
N3 C25 C30 C29 . . . . -175.06(16) ?
C25 N3 C31 C36 . . . . 9.5(2) ?
Y1 N3 C31 C36 . . . . -173.32(12) ?
C25 N3 C31 C32 . . . . -170.81(15) ?
Y1 N3 C31 C32 . . . . 6.4(2) ?
N3 C31 C32 C33 . . . . 178.94(16) ?
C36 C31 C32 C33 . . . . -1.3(2) ?
C31 C32 C33 C34 . . . . 0.8(3) ?
C32 C33 C34 C35 . . . . 0.4(3) ?
C33 C34 C35 C36 . . . . -1.1(3) ?
C34 C35 C36 C31 . . . . 0.5(3) ?
N3 C31 C36 C35 . . . . -179.59(16) ?
C32 C31 C36 C35 . . . . 0.7(3) ?
C40 O1 C37 C38 . . . . -15.01(18) ?
Y1 O1 C37 C38 . . . . 158.85(11) ?
O1 C37 C38 C39 . . . . 34.95(18) ?
C37 C38 C39 C40 . . . . -41.13(17) ?
C37 O1 C40 C39 . . . . -11.27(17) ?
Y1 O1 C40 C39 . . . . 173.99(10) ?
C38 C39 C40 O1 . . . . 32.67(17) ?
C44 O2 C41 C42 . . . . -30.5(2) ?
Y1 O2 C41 C42 . . . . 147.90(17) ?
O2 C41 C42 C43 . . . . 18.0(3) ?
C41 C42 C43 C44 . . . . 0.8(3) ?
C41 O2 C44 C43 . . . . 31.4(2) ?
Y1 O2 C44 C43 . . . . -147.18(16) ?
C42 C43 C44 O2 . . . . -19.3(3) ?

_cod_database_fobs_code 2243542
